data_7202860
loop_
_publ_author_name
'Zhuang, Wenjuan'
'Zheng, Xiangjun'
'Li, Licun'
'Liao, Daizheng'
'Ma, Hui'
'Jin, Linpei'

_publ_section_title
;
 Structural diversity and properties of M(ii) 4-carboxyl phenoxyacetate
 complexes with 0D-, 1D-, 2D- and 3D M-cpoa framework
;
_journal_issue 8
_journal_name_full CrystEngComm
_journal_page_first 653
_journal_paper_doi 10.1039/b703429f
_journal_volume 9
_journal_year 2007
_chemical_formula_moiety 'C27 H28 Co N3 O7'
_chemical_formula_sum 'C27 H28 Co N3 O7'
_chemical_formula_weight 565.46
_chemical_name_systematic
;
?
;
_space_group_IT_number 70
_symmetry_cell_setting orthorhombic
_symmetry_space_group_name_Hall '-F 2uv 2vw'
_symmetry_space_group_name_H-M 'F d d d :2'
_atom_sites_solution_hydrogens geom
_atom_sites_solution_primary direct
_atom_sites_solution_secondary difmap
_audit_creation_method SHELXL-97
_cell_angle_alpha 90.00
_cell_angle_beta 90.00
_cell_angle_gamma 90.00
_cell_formula_units_Z 16
_cell_length_a 13.931(2)
_cell_length_b 21.777(2)
_cell_length_c 35.140(6)
_cell_measurement_reflns_used 5092
_cell_measurement_temperature 294(2)
_cell_measurement_theta_max 27.8
_cell_measurement_theta_min 1.8
_cell_volume 10661(3)
_computing_cell_refinement 'CrystalClear (Rigaku/MSC Inc., 2005)'
_computing_data_collection 'CrystalClear (Rigaku/MSC Inc., 2005)'
_computing_data_reduction 'CrystalClear (Rigaku/MSC Inc., 2005)'
_computing_publication_material 'CrystalStructure 3.7.0'
_computing_structure_refinement 'SHELXL-97 (Sheldrick, 1997)'
_computing_structure_solution 'SHELXS-97 (Sheldrick, 1990)'
_diffrn_ambient_temperature 294(2)
_diffrn_detector_area_resol_mean 7.31
_diffrn_measured_fraction_theta_full 0.999
_diffrn_measured_fraction_theta_max 0.999
_diffrn_measurement_device_type 'Rigaku Saturn'
_diffrn_measurement_method \w
_diffrn_radiation_monochromator confocal
_diffrn_radiation_source 'rotating anode'
_diffrn_radiation_type MoK\a
_diffrn_radiation_wavelength 0.71070
_diffrn_reflns_av_R_equivalents 0.0519
_diffrn_reflns_av_sigmaI/netI 0.0282
_diffrn_reflns_limit_h_max 15
_diffrn_reflns_limit_h_min -16
_diffrn_reflns_limit_k_max 25
_diffrn_reflns_limit_k_min -25
_diffrn_reflns_limit_l_max 33
_diffrn_reflns_limit_l_min -41
_diffrn_reflns_number 15772
_diffrn_reflns_theta_full 24.99
_diffrn_reflns_theta_max 24.99
_diffrn_reflns_theta_min 1.83
_exptl_absorpt_coefficient_mu 0.694
_exptl_absorpt_correction_T_max 0.9338
_exptl_absorpt_correction_T_min 0.9091
_exptl_absorpt_correction_type multi-scan
_exptl_absorpt_process_details 'Jacobson, R. (1998) Private communication'
_exptl_crystal_colour colorless
_exptl_crystal_density_diffrn 1.409
_exptl_crystal_density_method 'not measured'
_exptl_crystal_description block
_exptl_crystal_F_000 4704
_exptl_crystal_size_max 0.14
_exptl_crystal_size_mid 0.12
_exptl_crystal_size_min 0.10
_refine_diff_density_max 0.329
_refine_diff_density_min -0.294
_refine_diff_density_rms 0.057
_refine_ls_extinction_coef 0.00021(3)
_refine_ls_extinction_expression Fc^*^=kFc[1+0.001xFc^2^\l^3^/sin(2\q)]^-1/4^
_refine_ls_extinction_method SHELXL
_refine_ls_goodness_of_fit_ref 1.307
_refine_ls_hydrogen_treatment mixed
_refine_ls_matrix_type full
_refine_ls_number_parameters 260
_refine_ls_number_reflns 2367
_refine_ls_number_restraints 16
_refine_ls_restrained_S_all 1.310
_refine_ls_R_factor_all 0.0764
_refine_ls_R_factor_gt 0.0721
_refine_ls_shift/su_max 0.001
_refine_ls_shift/su_mean 0.000
_refine_ls_structure_factor_coef Fsqd
_refine_ls_weighting_details 'calc w=1/[\s^2^(Fo^2^)+(0.0000P)^2^+109.8133P] where P=(Fo^2^+2Fc^2^)/3'
_refine_ls_weighting_scheme calc
_refine_ls_wR_factor_gt 0.1370
_refine_ls_wR_factor_ref 0.1386
_reflns_number_gt 2217
_reflns_number_total 2367
_reflns_threshold_expression >2sigma(I)
_cod_data_source_file b703429f.txt
_cod_data_source_block complex2
_cod_original_sg_symbol_H-M 'F d d d'
_cod_database_code 7202860

loop_
_symmetry_equiv_pos_as_xyz
'x, y, z'
'-x, y+1/4, z+1/4'
'x+1/4, -y, z+1/4'
'-x+1/4, -y+3/4, z+1/2'
'x, y+1/2, z+1/2'
'-x, y+3/4, z+3/4'
'x+1/4, -y+1/2, z+3/4'
'-x+1/4, -y+5/4, z+1'
'x+1/2, y, z+1/2'
'-x+1/2, y+1/4, z+3/4'
'x+3/4, -y, z+3/4'
'-x+3/4, -y+3/4, z+1'
'x+1/2, y+1/2, z'
'-x+1/2, y+3/4, z+1/4'
'x+3/4, -y+1/2, z+1/4'
'-x+3/4, -y+5/4, z+1/2'
'-x, -y, -z'
'x, -y-1/4, -z-1/4'
'-x-1/4, y, -z-1/4'
'x-1/4, y-3/4, -z-1/2'
'-x, -y+1/2, -z+1/2'
'x, -y+1/4, -z+1/4'
'-x-1/4, y+1/2, -z+1/4'
'x-1/4, y-1/4, -z'
'-x+1/2, -y, -z+1/2'
'x+1/2, -y-1/4, -z+1/4'
'-x+1/4, y, -z+1/4'
'x+1/4, y-3/4, -z'
'-x+1/2, -y+1/2, -z'
'x+1/2, -y+1/4, -z-1/4'
'-x+1/4, y+1/2, -z-1/4'
'x+1/4, y-1/4, -z-1/2'

loop_
_atom_site_label
_atom_site_type_symbol
_atom_site_fract_x
_atom_site_fract_y
_atom_site_fract_z
_atom_site_U_iso_or_equiv
_atom_site_adp_type
_atom_site_occupancy
_atom_site_symmetry_multiplicity
_atom_site_calc_flag
_atom_site_refinement_flags
_atom_site_disorder_assembly
_atom_site_disorder_group
Co1 Co 0.6250 0.43926(4) 0.6250 0.0442(3) Uani 1 2 d S . .
N1 N 0.5510(3) 0.43479(19) 0.57156(11) 0.0496(10) Uani 1 1 d . . .
C1 C 0.4661(4) 0.4609(2) 0.56567(15) 0.0530(13) Uani 1 1 d . . .
H1A H 0.4398 0.4845 0.5851 0.064 Uiso 1 1 calc R . .
C2 C 0.4157(4) 0.4550(3) 0.53258(16) 0.0625(15) Uani 1 1 d . . .
H2A H 0.3566 0.4744 0.5298 0.075 Uiso 1 1 calc R . .
C3 C 0.4531(5) 0.4195(3) 0.50271(15) 0.0681(17) Uani 1 1 d . . .
C4 C 0.5414(5) 0.3938(3) 0.50866(17) 0.078(2) Uani 1 1 d . . .
H4A H 0.5702 0.3708 0.4895 0.094 Uiso 1 1 calc R . .
C5 C 0.5874(4) 0.4019(3) 0.54279(16) 0.0646(15) Uani 1 1 d . . .
H5A H 0.6471 0.3835 0.5461 0.077 Uiso 1 1 calc R . .
C6 C 0.3960(6) 0.4076(3) 0.46684(16) 0.099(3) Uani 1 1 d . . .
H6A H 0.4373 0.4128 0.4448 0.119 Uiso 1 1 calc R . .
H6B H 0.3443 0.4373 0.4650 0.119 Uiso 1 1 calc R . .
O1 O 0.7679(14) 0.4419(8) 0.5955(7) 0.042(4) Uani 0.50 1 d PD . .
O2 O 0.8049(14) 0.5380(8) 0.6012(5) 0.080(5) Uani 0.50 1 d PD . .
O3 O 1.2225(14) 0.4580(7) 0.4149(6) 0.106(7) Uani 0.50 1 d PD . .
O4 O 1.2552(13) 0.5548(9) 0.4102(8) 0.049(5) Uani 0.50 1 d PD . .
C7 C 0.8038(15) 0.4897(9) 0.5822(6) 0.093(13) Uani 0.50 1 d PD . .
C8 C 0.8749(8) 0.4928(5) 0.5496(3) 0.047(4) Uani 0.50 1 d PGD . .
C9 C 0.9425(10) 0.5394(5) 0.5458(3) 0.078(7) Uani 0.50 1 d PG . .
H9A H 0.9432 0.5729 0.5635 0.094 Uiso 0.50 1 d PR . .
C10 C 1.0091(10) 0.5373(5) 0.5164(4) 0.064(5) Uani 0.50 1 d PG . .
H10A H 1.0558 0.5695 0.5138 0.077 Uiso 0.50 1 d PR . .
C11 C 1.0081(8) 0.4887(5) 0.4908(3) 0.050(4) Uani 0.50 1 d PGD . .
C12 C 0.9405(7) 0.4422(4) 0.4945(3) 0.116(7) Uani 0.50 1 d PG . .
H12A H 0.9398 0.4086 0.4768 0.140 Uiso 0.50 1 d PR . .
C13 C 0.8739(7) 0.4442(4) 0.5240(3) 0.080(4) Uani 0.50 1 d PG . .
H13A H 0.8272 0.4121 0.5266 0.097 Uiso 0.50 1 d PR . .
O5 O 1.0745(8) 0.4814(6) 0.4614(3) 0.068(3) Uani 0.50 1 d PD . .
C14 C 1.1336(11) 0.5334(6) 0.4518(4) 0.050(4) Uani 0.50 1 d PD . .
H14A H 1.1690 0.5475 0.4736 0.060 Uiso 0.50 1 d PR . .
H14B H 1.0942 0.5664 0.4427 0.060 Uiso 0.50 1 d PR . .
C15 C 1.2000(13) 0.5127(6) 0.4202(5) 0.043(7) Uani 0.50 1 d PD . .
O6 O 0.6250 0.5355(3) 0.6250 0.0640(15) Uani 1 2 d SD . .
H6C H 0.571(3) 0.551(3) 0.631(2) 0.12(3) Uiso 1 1 d D . .
N2 N 0.6366(15) 0.3390(2) 0.6252(8) 0.048(4) Uani 0.50 1 d PG . .
C16 C 0.7195(12) 0.3060(5) 0.6333(7) 0.101(10) Uani 0.50 1 d PG . .
H16A H 0.7801 0.3268 0.6349 0.121 Uiso 0.50 1 d PR . .
C17 C 0.7145(8) 0.2430(5) 0.6393(4) 0.077(5) Uani 0.50 1 d PGD . .
H17A H 0.7717 0.2202 0.6449 0.092 Uiso 0.50 1 d PR . .
C18 C 0.6266(8) 0.2130(2) 0.6371(2) 0.057(3) Uani 0.50 1 d PGD . .
C19 C 0.5437(8) 0.2460(5) 0.6289(3) 0.068(5) Uani 0.50 1 d PGD . .
H19A H 0.4830 0.2252 0.6274 0.082 Uiso 0.50 1 d PR . .
C20 C 0.5487(12) 0.3090(5) 0.6229(5) 0.043(3) Uani 0.50 1 d PG . .
H20A H 0.4914 0.3318 0.6173 0.052 Uiso 0.50 1 d PR . .
C21 C 0.6223(12) 0.1439(3) 0.6433(3) 0.080(4) Uani 0.50 1 d PD . .
H21A H 0.5658 0.1340 0.6577 0.096 Uiso 0.50 1 d PR . .
H21B H 0.6773 0.1326 0.6582 0.096 Uiso 0.50 1 d PR . .
O7 O 0.8839(12) 0.6439(6) 0.5950(5) 0.169(7) Uani 0.50 1 d PD . .
H7A H 0.88(2) 0.642(12) 0.6190(12) 0.254 Uiso 0.50 1 d PD . .
H7B H 0.86(2) 0.611(7) 0.584(6) 0.254 Uiso 0.50 1 d PD . .

loop_
_atom_site_aniso_label
_atom_site_aniso_U_11
_atom_site_aniso_U_22
_atom_site_aniso_U_33
_atom_site_aniso_U_23
_atom_site_aniso_U_13
_atom_site_aniso_U_12
Co1 0.0391(5) 0.0479(6) 0.0455(5) 0.000 0.0113(4) 0.000
N1 0.054(2) 0.053(3) 0.042(2) -0.005(2) 0.0125(19) -0.005(2)
C1 0.057(3) 0.054(3) 0.048(3) -0.004(2) 0.004(2) -0.009(3)
C2 0.070(4) 0.064(4) 0.054(3) 0.010(3) -0.005(3) -0.021(3)
C3 0.102(5) 0.067(4) 0.036(3) 0.011(3) 0.002(3) -0.039(4)
C4 0.106(5) 0.079(5) 0.049(3) -0.013(3) 0.023(4) -0.026(4)
C5 0.069(4) 0.071(4) 0.054(3) -0.012(3) 0.017(3) -0.006(3)
C6 0.144(7) 0.116(6) 0.038(3) 0.015(3) -0.009(4) -0.065(5)
O1 0.012(7) 0.070(7) 0.044(8) 0.002(5) 0.007(6) 0.002(5)
O2 0.069(9) 0.101(10) 0.072(9) -0.020(7) 0.026(6) -0.031(7)
O3 0.074(12) 0.106(12) 0.139(18) 0.007(11) 0.071(12) -0.015(8)
O4 0.018(9) 0.077(8) 0.052(8) -0.002(5) 0.000(6) -0.001(6)
C7 0.026(13) 0.21(3) 0.043(15) -0.025(18) 0.015(10) 0.003(15)
C8 0.036(7) 0.057(10) 0.047(7) 0.002(7) 0.004(6) -0.022(8)
C9 0.053(8) 0.103(15) 0.078(12) -0.036(9) 0.023(7) -0.041(9)
C10 0.051(8) 0.080(14) 0.061(9) -0.016(8) 0.016(7) -0.022(8)
C11 0.054(8) 0.057(12) 0.039(10) 0.005(7) 0.020(8) -0.013(7)
C12 0.114(12) 0.111(12) 0.125(13) -0.066(10) 0.096(11) -0.068(10)
C13 0.093(10) 0.079(9) 0.070(8) -0.018(7) 0.040(8) -0.036(8)
O5 0.073(8) 0.073(7) 0.057(6) -0.014(5) 0.039(6) -0.034(6)
C14 0.044(7) 0.058(10) 0.047(8) 0.003(7) 0.007(6) -0.026(7)
C15 0.052(15) 0.030(7) 0.048(13) 0.007(7) 0.008(10) -0.010(7)
O6 0.062(4) 0.062(4) 0.067(4) 0.000 0.026(3) 0.000
N2 0.029(10) 0.050(4) 0.066(4) -0.009(10) 0.011(7) -0.026(8)
C16 0.072(16) 0.091(17) 0.14(2) 0.008(14) -0.003(13) 0.024(11)
C17 0.082(11) 0.044(8) 0.105(14) 0.015(8) 0.004(9) -0.001(7)
C18 0.075(7) 0.043(5) 0.052(7) -0.009(4) 0.003(8) -0.009(6)
C19 0.045(7) 0.065(9) 0.095(13) -0.017(8) -0.003(7) -0.024(6)
C20 0.009(4) 0.031(6) 0.089(9) 0.001(7) 0.002(6) -0.009(4)
C21 0.094(8) 0.056(9) 0.092(8) 0.008(5) 0.024(10) 0.010(10)
O7 0.121(10) 0.075(8) 0.31(2) -0.031(10) -0.032(15) -0.029(7)

loop_
_atom_type_symbol
_atom_type_description
_atom_type_scat_dispersion_real
_atom_type_scat_dispersion_imag
_atom_type_scat_source
C C 0.0033 0.0016 'International Tables Vol C Tables 4.2.6.8 and 6.1.1.4'
H H 0.0000 0.0000 'International Tables Vol C Tables 4.2.6.8 and 6.1.1.4'
N N 0.0061 0.0033 'International Tables Vol C Tables 4.2.6.8 and 6.1.1.4'
O O 0.0106 0.0060 'International Tables Vol C Tables 4.2.6.8 and 6.1.1.4'
Co Co 0.3494 0.9721 'International Tables Vol C Tables 4.2.6.8 and 6.1.1.4'

loop_
_geom_angle_atom_site_label_1
_geom_angle_atom_site_label_2
_geom_angle_atom_site_label_3
_geom_angle
_geom_angle_site_symmetry_1
_geom_angle_site_symmetry_3
_geom_angle_publ_flag
O4 Co1 O4 172.9(11) 17_766 3_465 ?
O4 Co1 O6 86.5(5) 17_766 . ?
O4 Co1 O6 86.5(5) 3_465 . ?
O4 Co1 N1 82.4(6) 17_766 . ?
O4 Co1 N1 97.9(6) 3_465 . ?
O6 Co1 N1 92.60(11) . . ?
O4 Co1 N1 97.9(6) 17_766 27_656 ?
O4 Co1 N1 82.4(6) 3_465 27_656 ?
O6 Co1 N1 92.61(12) . 27_656 ?
N1 Co1 N1 174.8(2) . 27_656 ?
O4 Co1 N2 90.2(8) 17_766 . ?
O4 Co1 N2 96.8(8) 3_465 . ?
O6 Co1 N2 175.8(5) . . ?
N1 Co1 N2 89.6(7) . . ?
N1 Co1 N2 85.2(7) 27_656 . ?
O4 Co1 N2 96.8(8) 17_766 27_656 ?
O4 Co1 N2 90.2(8) 3_465 27_656 ?
O6 Co1 N2 175.8(5) . 27_656 ?
N1 Co1 N2 85.2(7) . 27_656 ?
N1 Co1 N2 89.6(7) 27_656 27_656 ?
N2 Co1 N2 8.4(11) . 27_656 ?
O4 Co1 O1 9.3(11) 17_766 . ?
O4 Co1 O1 169.6(10) 3_465 . ?
O6 Co1 O1 88.5(5) . . ?
N1 Co1 O1 91.4(6) . . ?
N1 Co1 O1 88.8(6) 27_656 . ?
N2 Co1 O1 87.8(8) . . ?
N2 Co1 O1 95.1(7) 27_656 . ?
O4 Co1 O1 169.6(10) 17_766 27_656 ?
O4 Co1 O1 9.3(11) 3_465 27_656 ?
O6 Co1 O1 88.5(5) . 27_656 ?
N1 Co1 O1 88.8(6) . 27_656 ?
N1 Co1 O1 91.4(6) 27_656 27_656 ?
N2 Co1 O1 95.1(8) . 27_656 ?
N2 Co1 O1 87.8(8) 27_656 27_656 ?
O1 Co1 O1 177.1(10) . 27_656 ?
C1 N1 C5 116.7(5) . . ?
C1 N1 Co1 123.0(3) . . ?
C5 N1 Co1 120.2(4) . . ?
N1 C1 C2 123.4(5) . . ?
N1 C1 H1A 118.3 . . ?
C2 C1 H1A 118.3 . . ?
C1 C2 C3 119.9(6) . . ?
C1 C2 H2A 120.1 . . ?
C3 C2 H2A 120.1 . . ?
C4 C3 C2 116.4(6) . . ?
C4 C3 C6 122.0(7) . . ?
C2 C3 C6 121.5(7) . . ?
C3 C4 C5 120.1(6) . . ?
C3 C4 H4A 119.9 . . ?
C5 C4 H4A 119.9 . . ?
N1 C5 C4 123.5(6) . . ?
N1 C5 H5A 118.3 . . ?
C4 C5 H5A 118.3 . . ?
C3 C6 C6 111.0(5) . 12_554 ?
C3 C6 H6A 109.4 . . ?
C6 C6 H6A 109.4 12_554 . ?
C3 C6 H6B 109.4 . . ?
C6 C6 H6B 109.4 12_554 . ?
H6A C6 H6B 108.0 . . ?
O4 O1 C15 85(5) 17_766 17_766 ?
O4 O1 C7 89(5) 17_766 . ?
C15 O1 C7 5.0(19) 17_766 . ?
O4 O1 Co1 61(7) 17_766 . ?
C15 O1 Co1 123.8(17) 17_766 . ?
C7 O1 Co1 123.4(14) . . ?
O3 O2 C7 70(3) 17_766 . ?
O3 O2 C15 67(2) 17_766 17_766 ?
C7 O2 C15 3(2) . 17_766 ?
O2 O3 C7 77(3) 17_766 17_766 ?
O2 O3 C15 82(3) 17_766 . ?
C7 O3 C15 5(2) 17_766 . ?
O1 O4 C15 77(4) 17_766 . ?
O1 O4 C7 74(4) 17_766 17_766 ?
C15 O4 C7 4.5(17) . 17_766 ?
O1 O4 Co1 110(8) 17_766 17_766 ?
C15 O4 Co1 134.9(17) . 17_766 ?
C7 O4 Co1 132(2) 17_766 17_766 ?
C15 C7 O3 112(10) 17_766 17_766 ?
C15 C7 O2 144(10) 17_766 . ?
O3 C7 O2 32.6(14) 17_766 . ?
C15 C7 O1 72(10) 17_766 . ?
O3 C7 O1 129.7(19) 17_766 . ?
O2 C7 O1 120.6(12) . . ?
C15 C7 O4 60(10) 17_766 17_766 ?
O3 C7 O4 119.9(19) 17_766 17_766 ?
O2 C7 O4 122(2) . 17_766 ?
O1 C7 O4 17.3(17) . 17_766 ?
C15 C7 C8 77(10) 17_766 . ?
O3 C7 C8 102.8(17) 17_766 . ?
O2 C7 C8 111.0(15) . . ?
O1 C7 C8 125.7(16) . . ?
O4 C7 C8 127(2) 17_766 . ?
C15 C7 C14 63(10) 17_766 17_766 ?
O3 C7 C14 122.7(19) 17_766 17_766 ?
O2 C7 C14 132.4(16) . 17_766 ?
O1 C7 C14 104.1(16) . 17_766 ?
O4 C7 C14 105.6(19) 17_766 17_766 ?
C8 C7 C14 21.8(5) . 17_766 ?
C14 C8 O5 132(2) 17_766 17_766 ?
C14 C8 C9 147(2) 17_766 . ?
O5 C8 C9 19.5(8) 17_766 . ?
C14 C8 C13 36.8(19) 17_766 . ?
O5 C8 C13 100.9(8) 17_766 . ?
C9 C8 C13 120.0 . . ?
C14 C8 C15 80.9(17) 17_766 17_766 ?
O5 C8 C15 145.9(11) 17_766 17_766 ?
C9 C8 C15 126.9(9) . 17_766 ?
C13 C8 C15 113.1(9) . 17_766 ?
C14 C8 C7 83.7(19) 17_766 . ?
O5 C8 C7 142.4(12) 17_766 . ?
C9 C8 C7 123.2(11) . . ?
C13 C8 C7 116.7(10) . . ?
C15 C8 C7 4.2(16) 17_766 . ?
O5 C9 C10 85.6(17) 17_766 . ?
O5 C9 C8 35.0(17) 17_766 . ?
C10 C9 C8 120.0 . . ?
O5 C9 C11 60.9(16) 17_766 17_766 ?
C10 C9 C11 24.8(4) . 17_766 ?
C8 C9 C11 95.2(4) . 17_766 ?
O5 C9 C14 29.3(16) 17_766 17_766 ?
C10 C9 C14 112.1(5) . 17_766 ?
C8 C9 C14 9.6(7) . 17_766 ?
C11 C9 C14 87.4(6) 17_766 17_766 ?
O5 C9 H9A 153.6 17_766 . ?
C10 C9 H9A 120.0 . . ?
C8 C9 H9A 120.0 . . ?
C11 C9 H9A 144.8 17_766 . ?
C14 C9 H9A 127.6 17_766 . ?
C11 C10 C12 122(3) 17_766 17_766 ?
C11 C10 C9 93.9(16) 17_766 . ?
C12 C10 C9 143.9(16) 17_766 . ?
C11 C10 C11 26.1(16) 17_766 . ?
C12 C10 C11 96.1(16) 17_766 . ?
C9 C10 C11 120.0 . . ?
C11 C10 O5 71.1(15) 17_766 17_766 ?
C12 C10 O5 166(2) 17_766 17_766 ?
C9 C10 O5 22.9(5) . 17_766 ?
C11 C10 O5 97.3(5) . 17_766 ?
C11 C10 C10 17.8(14) 17_766 17_766 ?
C12 C10 C10 104.5(16) 17_766 17_766 ?
C9 C10 C10 111.6(4) . 17_766 ?
C11 C10 C10 8.4(4) . 17_766 ?
O5 C10 C10 88.9(5) 17_766 17_766 ?
C11 C10 H10A 146.1 17_766 . ?
C12 C10 H10A 23.9 17_766 . ?
C9 C10 H10A 120.0 . . ?
C11 C10 H10A 120.0 . . ?
O5 C10 H10A 142.7 17_766 . ?
C10 C10 H10A 128.4 17_766 . ?
C10 C11 C11 134(2) 17_766 17_766 ?
C10 C11 C12 33.9(13) 17_766 . ?
C11 C11 C12 99.7(9) 17_766 . ?
C10 C11 C10 153.8(13) 17_766 . ?
C11 C11 C10 20.3(9) 17_766 . ?
C12 C11 C10 120.0 . . ?
C10 C11 O5 82.1(15) 17_766 . ?
C11 C11 O5 144.4(11) 17_766 . ?
C12 C11 O5 115.9(6) . . ?
C10 C11 O5 124.1(6) . . ?
C10 C11 C9 61.3(13) 17_766 17_766 ?
C11 C11 C9 165.1(14) 17_766 17_766 ?
C12 C11 C9 95.2(9) . 17_766 ?
C10 C11 C9 144.8(9) . 17_766 ?
O5 C11 C9 20.9(7) . 17_766 ?
C10 C11 C12 175(2) 17_766 17_766 ?
C11 C11 C12 51.8(7) 17_766 17_766 ?
C12 C11 C12 151.5(9) . 17_766 ?
C10 C11 C12 31.5(9) . 17_766 ?
O5 C11 C12 92.7(8) . 17_766 ?
C9 C11 C12 113.4(8) 17_766 17_766 ?
C10 C12 C13 143.9(9) 17_766 . ?
C10 C12 C11 23.9(9) 17_766 . ?
C13 C12 C11 120.0 . . ?
C10 C12 C11 52.4(6) 17_766 17_766 ?
C13 C12 C11 91.5(6) . 17_766 ?
C11 C12 C11 28.5(6) . 17_766 ?
C10 C12 H12A 96.1 17_766 . ?
C13 C12 H12A 120.0 . . ?
C11 C12 H12A 120.0 . . ?
C11 C12 H12A 148.5 17_766 . ?
C14 C13 C12 136.7(10) 17_766 . ?
C14 C13 C8 20.8(10) 17_766 . ?
C12 C13 C8 120.0 . . ?
C14 C13 O5 50.6(6) 17_766 17_766 ?
C12 C13 O5 88.6(5) . 17_766 ?
C8 C13 O5 31.4(5) . 17_766 ?
C14 C13 H13A 101.9 17_766 . ?
C12 C13 H13A 120.0 . . ?
C8 C13 H13A 120.0 . . ?
O5 C13 H13A 151.3 17_766 . ?
C9 O5 C8 125(2) 17_766 17_766 ?
C9 O5 C11 98.2(17) 17_766 . ?
C8 O5 C11 134.6(10) 17_766 . ?
C9 O5 C14 139(2) 17_766 . ?
C8 O5 C14 17.6(8) 17_766 . ?
C11 O5 C14 117.4(9) . . ?
C9 O5 C10 71.5(14) 17_766 17_766 ?
C8 O5 C10 160.7(14) 17_766 17_766 ?
C11 O5 C10 26.8(6) . 17_766 ?
C14 O5 C10 143.1(10) . 17_766 ?
C9 O5 C13 169(3) 17_766 17_766 ?
C8 O5 C13 47.7(7) 17_766 17_766 ?
C11 O5 C13 87.2(8) . 17_766 ?
C14 O5 C13 32.0(8) . 17_766 ?
C10 O5 C13 114.0(11) 17_766 17_766 ?
C8 C14 C13 122(3) 17_766 17_766 ?
C8 C14 O5 30.4(16) 17_766 . ?
C13 C14 O5 97.4(11) 17_766 . ?
C8 C14 C15 76.7(17) 17_766 . ?
C13 C14 C15 147.6(18) 17_766 . ?
O5 C14 C15 106.6(9) . . ?
C8 C14 C7 74.5(17) 17_766 17_766 ?
C13 C14 C7 151.4(19) 17_766 17_766 ?
O5 C14 C7 104.1(10) . 17_766 ?
C15 C14 C7 3.8(16) . 17_766 ?
C8 C14 C9 23.3(19) 17_766 17_766 ?
C13 C14 C9 108.4(12) 17_766 17_766 ?
O5 C14 C9 11.2(6) . 17_766 ?
C15 C14 C9 97.2(9) . 17_766 ?
C7 C14 C9 94.4(10) 17_766 17_766 ?
C8 C14 H14A 119.0 17_766 . ?
C13 C14 H14A 37.8 17_766 . ?
O5 C14 H14A 111.1 . . ?
C15 C14 H14A 111.4 . . ?
C7 C14 H14A 115.1 17_766 . ?
C9 C14 H14A 121.1 17_766 . ?
C8 C14 H14B 125.9 17_766 . ?
C13 C14 H14B 81.9 17_766 . ?
O5 C14 H14B 109.9 . . ?
C15 C14 H14B 108.9 . . ?
C7 C14 H14B 107.6 17_766 . ?
C9 C14 H14B 108.6 17_766 . ?
H14A C14 H14B 108.8 . . ?
C7 C15 O1 103(10) 17_766 17_766 ?
C7 C15 O3 64(10) 17_766 . ?
O1 C15 O3 128(2) 17_766 . ?
C7 C15 O4 116(10) 17_766 . ?
O1 C15 O4 18.0(17) 17_766 . ?
O3 C15 O4 120.5(12) . . ?
C7 C15 O2 34(10) 17_766 17_766 ?
O1 C15 O2 115.8(18) 17_766 17_766 ?
O3 C15 O2 30.6(13) . 17_766 ?
O4 C15 O2 119(2) . 17_766 ?
C7 C15 C8 99(10) 17_766 17_766 ?
O1 C15 C8 130.1(18) 17_766 17_766 ?
O3 C15 C8 101.8(12) . 17_766 ?
O4 C15 C8 133.5(16) . 17_766 ?
O2 C15 C8 107.2(14) 17_766 17_766 ?
C7 C15 C14 113(10) 17_766 . ?
O1 C15 C14 108.4(17) 17_766 . ?
O3 C15 C14 123.1(13) . . ?
O4 C15 C14 111.3(15) . . ?
O2 C15 C14 128.7(15) 17_766 . ?
C8 C15 C14 22.4(5) 17_766 . ?
Co1 O6 H6C 114(5) . . ?
N2 N2 C20 144.1(17) 27_656 27_656 ?
N2 N2 C16 147(3) 27_656 . ?
C20 N2 C16 9(2) 27_656 . ?
N2 N2 C20 28.1(8) 27_656 . ?
C20 N2 C20 116.0(10) 27_656 . ?
C16 N2 C20 120.0 . . ?
N2 N2 C16 27(3) 27_656 27_656 ?
C20 N2 C16 118.3(6) 27_656 27_656 ?
C16 N2 C16 123.3(5) . 27_656 ?
C20 N2 C16 7.4(11) . 27_656 ?
N2 N2 Co1 85.8(6) 27_656 . ?
C20 N2 Co1 130.1(19) 27_656 . ?
C16 N2 Co1 125.2(10) . . ?
C20 N2 Co1 113.8(10) . . ?
C16 N2 Co1 111.3(14) 27_656 . ?
C20 C16 C19 83(3) 27_656 27_656 ?
C20 C16 N2 32(6) 27_656 . ?
C19 C16 N2 108.2(9) 27_656 . ?
C20 C16 C17 104.2(13) 27_656 . ?
C19 C16 C17 27.2(10) 27_656 . ?
N2 C16 C17 120.0 . . ?
C20 C16 N2 32(5) 27_656 27_656 ?
C19 C16 N2 103.5(16) 27_656 27_656 ?
N2 C16 N2 6.1(9) . 27_656 ?
C17 C16 N2 114.1(7) . 27_656 ?
C20 C16 H16A 126.9 27_656 . ?
C19 C16 H16A 125.2 27_656 . ?
N2 C16 H16A 120.0 . . ?
C17 C16 H16A 120.0 . . ?
N2 C16 H16A 125.9 27_656 . ?
C19 C17 C18 80.6(16) 27_656 . ?
C19 C17 C16 76.4(3) 27_656 . ?
C18 C17 C16 120.0 . . ?
C19 C17 C20 66.8(15) 27_656 27_656 ?
C18 C17 C20 108.9(12) . 27_656 ?
C16 C17 C20 12.7(14) . 27_656 ?
C19 C17 C18 51.2(13) 27_656 27_656 ?
C18 C17 C18 29.8(6) . 27_656 ?
C16 C17 C18 109.5(2) . 27_656 ?
C20 C17 C18 96.9(14) 27_656 27_656 ?
C19 C17 H17A 113.5 27_656 . ?
C18 C17 H17A 120.0 . . ?
C16 C17 H17A 120.0 . . ?
C20 C17 H17A 130.6 27_656 . ?
C18 C17 H17A 122.2 27_656 . ?
C18 C18 C19 75.5(14) 27_656 . ?
C18 C18 C17 95.9(14) 27_656 . ?
C19 C18 C17 120.0 . . ?
C18 C18 C19 69.6(12) 27_656 27_656 ?
C19 C18 C19 107.6(7) . 27_656 ?
C17 C18 C19 26.6(10) . 27_656 ?
C18 C18 C21 98.1(9) 27_656 . ?
C19 C18 C21 120.5(7) . . ?
C17 C18 C21 119.5(7) . . ?
C19 C18 C21 125.5(10) 27_656 . ?
C18 C18 C17 54.3(11) 27_656 27_656 ?
C19 C18 C17 21.5(6) . 27_656 ?
C17 C18 C17 120.4(5) . 27_656 ?
C19 C18 C17 99.9(7) 27_656 27_656 ?
C21 C18 C17 115.4(8) . 27_656 ?
C18 C18 C21 54.7(8) 27_656 27_656 ?
C19 C18 C21 108.0(10) . 27_656 ?
C17 C18 C21 114.2(10) . 27_656 ?
C19 C18 C21 100.1(10) 27_656 27_656 ?
C21 C18 C21 43.7(7) . 27_656 ?
C17 C18 C21 90.3(10) 27_656 27_656 ?
C17 C19 C16 76.5(15) 27_656 27_656 ?
C17 C19 C18 107.3(16) 27_656 . ?
C16 C19 C18 131.3(13) 27_656 . ?
C17 C19 C20 87.6(2) 27_656 . ?
C16 C19 C20 14.1(14) 27_656 . ?
C18 C19 C20 120.0 . . ?
C17 C19 C18 72.7(16) 27_656 27_656 ?
C16 C19 C18 116.9(14) 27_656 27_656 ?
C18 C19 C18 35.0(7) . 27_656 ?
C20 C19 C18 113.4(5) . 27_656 ?
C17 C19 H19A 75.1 27_656 . ?
C16 C19 H19A 108.0 27_656 . ?
C18 C19 H19A 120.0 . . ?
C20 C19 H19A 120.0 . . ?
C18 C19 H19A 115.0 27_656 . ?
C16 C20 N2 138(6) 27_656 27_656 ?
C16 C20 C19 82.8(14) 27_656 . ?
N2 C20 C19 127.6(13) 27_656 . ?
C16 C20 N2 141(5) 27_656 . ?
N2 C20 N2 7.8(12) 27_656 . ?
C19 C20 N2 120.0 . . ?
C16 C20 C17 63.1(10) 27_656 27_656 ?
N2 C20 C17 132.3(19) 27_656 27_656 ?
C19 C20 C17 25.6(6) . 27_656 ?
N2 C20 C17 124.8(9) . 27_656 ?
C16 C20 H20A 49.4 27_656 . ?
N2 C20 H20A 112.4 27_656 . ?
C19 C20 H20A 120.0 . . ?
N2 C20 H20A 120.0 . . ?
C17 C20 H20A 109.4 27_656 . ?
C21 C21 C21 89.7(3) 8_644 27_656 ?
C21 C21 C18 168.9(19) 8_644 . ?
C21 C21 C18 81.6(5) 27_656 . ?
C21 C21 C21 57.6(6) 8_644 22_556 ?
C21 C21 C21 32.8(7) 27_656 22_556 ?
C18 C21 C21 114.3(10) . 22_556 ?
C21 C21 C18 144.3(6) 8_644 27_656 ?
C21 C21 C18 54.7(4) 27_656 27_656 ?
C18 C21 C18 27.1(6) . 27_656 ?
C21 C21 C18 87.3(8) 22_556 27_656 ?
C21 C21 H21A 81.5 8_644 . ?
C21 C21 H21A 125.0 27_656 . ?
C18 C21 H21A 109.2 . . ?
C21 C21 H21A 108.8 22_556 . ?
C18 C21 H21A 119.5 27_656 . ?
C21 C21 H21B 70.9 8_644 . ?
C21 C21 H21B 119.9 27_656 . ?
C18 C21 H21B 107.4 . . ?
C21 C21 H21B 108.8 22_556 . ?
C18 C21 H21B 121.2 27_656 . ?
H21A C21 H21B 108.1 . . ?
H7A O7 H7B 110.5(19) . . ?

loop_
_geom_bond_atom_site_label_1
_geom_bond_atom_site_label_2
_geom_bond_distance
_geom_bond_site_symmetry_2
_geom_bond_publ_flag
Co1 O4 2.08(2) 17_766 ?
Co1 O4 2.08(2) 3_465 ?
Co1 O6 2.095(6) . ?
Co1 N1 2.145(4) . ?
Co1 N1 2.145(4) 27_656 ?
Co1 N2 2.189(5) . ?
Co1 N2 2.189(5) 27_656 ?
Co1 O1 2.24(2) . ?
Co1 O1 2.24(2) 27_656 ?
N1 C1 1.328(6) . ?
N1 C5 1.339(6) . ?
C1 C2 1.365(7) . ?
C1 H1A 0.9300 . ?
C2 C3 1.403(8) . ?
C2 H2A 0.9300 . ?
C3 C4 1.367(9) . ?
C3 C6 1.513(8) . ?
C4 C5 1.371(8) . ?
C4 H4A 0.9300 . ?
C5 H5A 0.9300 . ?
C6 C6 1.537(12) 12_554 ?
C6 H6A 0.9700 . ?
C6 H6B 0.9700 . ?
O1 O4 0.39(4) 17_766 ?
O1 C15 1.22(3) 17_766 ?
O1 C7 1.247(9) . ?
O2 O3 0.69(3) 17_766 ?
O2 C7 1.245(10) . ?
O2 C15 1.34(3) 17_766 ?
O3 O2 0.69(3) 17_766 ?
O3 C7 1.20(3) 17_766 ?
O3 C15 1.246(10) . ?
O4 O1 0.39(4) 17_766 ?
O4 C15 1.246(9) . ?
O4 C7 1.30(3) 17_766 ?
O4 Co1 2.08(2) 17_766 ?
C7 C15 0.11(4) 17_766 ?
C7 O3 1.20(3) 17_766 ?
C7 O4 1.30(3) 17_766 ?
C7 C8 1.516(9) . ?
C7 C14 1.56(2) 17_766 ?
C8 C14 0.585(14) 17_766 ?
C8 O5 0.980(15) 17_766 ?
C8 C9 1.3900 . ?
C8 C13 1.3900 . ?
C8 C15 1.495(17) 17_766 ?
C9 O5 0.570(11) 17_766 ?
C9 C10 1.3900 . ?
C9 C11 1.581(19) 17_766 ?
C9 C14 1.908(14) 17_766 ?
C9 H9A 0.9601 . ?
C10 C11 0.666(11) 17_766 ?
C10 C12 0.916(19) 17_766 ?
C10 C11 1.3900 . ?
C10 O5 1.461(17) 17_766 ?
C10 C10 2.009(15) 17_766 ?
C10 H10A 0.9600 . ?
C11 C10 0.666(15) 17_766 ?
C11 C11 0.845(18) 17_766 ?
C11 C12 1.3900 . ?
C11 O5 1.396(7) . ?
C11 C9 1.581(17) 17_766 ?
C11 C12 1.744(14) 17_766 ?
C12 C10 0.916(15) 17_766 ?
C12 C13 1.3900 . ?
C12 C11 1.744(11) 17_766 ?
C12 H12A 0.9600 . ?
C13 C14 0.986(16) 17_766 ?
C13 O5 1.845(11) 17_766 ?
C13 H13A 0.9600 . ?
O5 C9 0.57(2) 17_766 ?
O5 C8 0.980(15) 17_766 ?
O5 C14 1.438(9) . ?
O5 C10 1.461(15) 17_766 ?
O5 C13 1.85(2) 17_766 ?
C14 C8 0.585(14) 17_766 ?
C14 C13 0.99(2) 17_766 ?
C14 C15 1.517(9) . ?
C14 C7 1.56(2) 17_766 ?
C14 C9 1.91(2) 17_766 ?
C14 H14A 0.9599 . ?
C14 H14B 0.9599 . ?
C15 C7 0.11(4) 17_766 ?
C15 O1 1.22(3) 17_766 ?
C15 O2 1.34(3) 17_766 ?
C15 C8 1.495(17) 17_766 ?
O6 H6C 0.85(5) . ?
N2 N2 0.32(4) 27_656 ?
N2 C20 1.12(3) 27_656 ?
N2 C16 1.3900 . ?
N2 C20 1.3900 . ?
N2 C16 1.67(3) 27_656 ?
C16 C20 0.34(4) 27_656 ?
C16 C19 1.389(9) 27_656 ?
C16 C17 1.3900 . ?
C16 N2 1.67(4) 27_656 ?
C16 H16A 0.9598 . ?
C17 C19 0.65(3) 27_656 ?
C17 C18 1.3900 . ?
C17 C20 1.511(14) 27_656 ?
C17 C18 1.70(2) 27_656 ?
C17 H17A 0.9597 . ?
C18 C18 0.850(16) 27_656 ?
C18 C19 1.3900 . ?
C18 C19 1.436(18) 27_656 ?
C18 C21 1.522(8) . ?
C18 C17 1.702(18) 27_656 ?
C18 C21 1.845(10) 27_656 ?
C19 C17 0.653(18) 27_656 ?
C19 C16 1.389(12) 27_656 ?
C19 C20 1.3900 . ?
C19 C18 1.44(2) 27_656 ?
C19 H19A 0.9599 . ?
C20 C16 0.34(3) 27_656 ?
C20 N2 1.12(3) 27_656 ?
C20 C17 1.511(5) 27_656 ?
C20 H20A 0.9601 . ?
C21 C21 0.825(15) 8_644 ?
C21 C21 1.29(2) 27_656 ?
C21 C21 1.53(2) 22_556 ?
C21 C18 1.845(10) 27_656 ?
C21 H21A 0.9601 . ?
C21 H21B 0.9597 . ?
O7 H7A 0.851(11) . ?
O7 H7B 0.851(11) . ?

loop_
_geom_torsion_atom_site_label_1
_geom_torsion_atom_site_label_2
_geom_torsion_atom_site_label_3
_geom_torsion_atom_site_label_4
_geom_torsion
_geom_torsion_site_symmetry_1
_geom_torsion_site_symmetry_2
_geom_torsion_site_symmetry_3
_geom_torsion_site_symmetry_4
_geom_torsion_publ_flag
O4 Co1 N1 C1 -143.3(7) 17_766 . . . ?
O4 Co1 N1 C1 29.6(7) 3_465 . . . ?
O6 Co1 N1 C1 -57.2(4) . . . . ?
N1 Co1 N1 C1 122.8(4) 27_656 . . . ?
N2 Co1 N1 C1 126.4(7) . . . . ?
N2 Co1 N1 C1 119.1(7) 27_656 . . . ?
O1 Co1 N1 C1 -145.8(6) . . . . ?
O1 Co1 N1 C1 31.3(6) 27_656 . . . ?
O4 Co1 N1 C5 40.3(7) 17_766 . . . ?
O4 Co1 N1 C5 -146.8(7) 3_465 . . . ?
O6 Co1 N1 C5 126.4(4) . . . . ?
N1 Co1 N1 C5 -53.6(4) 27_656 . . . ?
N2 Co1 N1 C5 -50.0(7) . . . . ?
N2 Co1 N1 C5 -57.3(7) 27_656 . . . ?
O1 Co1 N1 C5 37.8(6) . . . . ?
O1 Co1 N1 C5 -145.2(6) 27_656 . . . ?
C5 N1 C1 C2 0.9(8) . . . . ?
Co1 N1 C1 C2 -175.6(4) . . . . ?
N1 C1 C2 C3 0.3(8) . . . . ?
C1 C2 C3 C4 -1.6(8) . . . . ?
C1 C2 C3 C6 175.1(5) . . . . ?
C2 C3 C4 C5 1.8(9) . . . . ?
C6 C3 C4 C5 -174.9(5) . . . . ?
C1 N1 C5 C4 -0.7(8) . . . . ?
Co1 N1 C5 C4 175.9(4) . . . . ?
C3 C4 C5 N1 -0.6(9) . . . . ?
C4 C3 C6 C6 73.4(10) . . . 12_554 ?
C2 C3 C6 C6 -103.1(9) . . . 12_554 ?
O4 Co1 O1 O4 -138(9) 3_465 . . 17_766 ?
O6 Co1 O1 O4 -77(6) . . . 17_766 ?
N1 Co1 O1 O4 16(6) . . . 17_766 ?
N1 Co1 O1 O4 -170(6) 27_656 . . 17_766 ?
N2 Co1 O1 O4 105(7) . . . 17_766 ?
N2 Co1 O1 O4 101(6) 27_656 . . 17_766 ?
O1 Co1 O1 O4 -77(6) 27_656 . . 17_766 ?
O4 Co1 O1 C15 61(5) 17_766 . . 17_766 ?
O4 Co1 O1 C15 -77(5) 3_465 . . 17_766 ?
O6 Co1 O1 C15 -16(2) . . . 17_766 ?
N1 Co1 O1 C15 76(2) . . . 17_766 ?
N1 Co1 O1 C15 -109(2) 27_656 . . 17_766 ?
N2 Co1 O1 C15 166(2) . . . 17_766 ?
N2 Co1 O1 C15 162(2) 27_656 . . 17_766 ?
O1 Co1 O1 C15 -16(2) 27_656 . . 17_766 ?
O4 Co1 O1 C7 67(6) 17_766 . . . ?
O4 Co1 O1 C7 -71(5) 3_465 . . . ?
O6 Co1 O1 C7 -10(2) . . . . ?
N1 Co1 O1 C7 82(2) . . . . ?
N1 Co1 O1 C7 -103(2) 27_656 . . . ?
N2 Co1 O1 C7 172(2) . . . . ?
N2 Co1 O1 C7 168(2) 27_656 . . . ?
O1 Co1 O1 C7 -10(2) 27_656 . . . ?
O3 O2 C7 C15 -16(21) 17_766 . . 17_766 ?
C15 O2 C7 O3 16(21) 17_766 . . 17_766 ?
O3 O2 C7 O1 -117(4) 17_766 . . . ?
C15 O2 C7 O1 -101(21) 17_766 . . . ?
O3 O2 C7 O4 -97(4) 17_766 . . 17_766 ?
C15 O2 C7 O4 -81(21) 17_766 . . 17_766 ?
O3 O2 C7 C8 81(4) 17_766 . . . ?
C15 O2 C7 C8 96(21) 17_766 . . . ?
O3 O2 C7 C14 86(5) 17_766 . . 17_766 ?
C15 O2 C7 C14 102(22) 17_766 . . 17_766 ?
O4 O1 C7 C15 -42(16) 17_766 . . 17_766 ?
Co1 O1 C7 C15 -96(16) . . . 17_766 ?
O4 O1 C7 O3 61(9) 17_766 . . 17_766 ?
C15 O1 C7 O3 104(19) 17_766 . . 17_766 ?
Co1 O1 C7 O3 8(4) . . . 17_766 ?
O4 O1 C7 O2 100(9) 17_766 . . . ?
C15 O1 C7 O2 142(18) 17_766 . . . ?
Co1 O1 C7 O2 47(3) . . . . ?
C15 O1 C7 O4 42(16) 17_766 . . 17_766 ?
Co1 O1 C7 O4 -53(7) . . . 17_766 ?
O4 O1 C7 C8 -101(8) 17_766 . . . ?
C15 O1 C7 C8 -58(15) 17_766 . . . ?
Co1 O1 C7 C8 -153.7(18) . . . . ?
O4 O1 C7 C14 -97(8) 17_766 . . 17_766 ?
C15 O1 C7 C14 -55(15) 17_766 . . 17_766 ?
Co1 O1 C7 C14 -150.7(15) . . . 17_766 ?
C15 C7 C8 C14 -48(19) 17_766 . . 17_766 ?
O3 C7 C8 C14 -158(4) 17_766 . . 17_766 ?
O2 C7 C8 C14 169(3) . . . 17_766 ?
O1 C7 C8 C14 8(4) . . . 17_766 ?
O4 C7 C8 C14 -13(4) 17_766 . . 17_766 ?
C15 C7 C8 O5 148(18) 17_766 . . 17_766 ?
O3 C7 C8 O5 38(4) 17_766 . . 17_766 ?
O2 C7 C8 O5 5(4) . . . 17_766 ?
O1 C7 C8 O5 -156(3) . . . 17_766 ?
O4 C7 C8 O5 -177(3) 17_766 . . 17_766 ?
C14 C7 C8 O5 -164(5) 17_766 . . 17_766 ?
C15 C7 C8 C9 152(18) 17_766 . . . ?
O3 C7 C8 C9 43(3) 17_766 . . . ?
O2 C7 C8 C9 10(3) . . . . ?
O1 C7 C8 C9 -152(2) . . . . ?
O4 C7 C8 C9 -173(2) 17_766 . . . ?
C14 C7 C8 C9 -160(3) 17_766 . . . ?
C15 C7 C8 C13 -31(19) 17_766 . . . ?
O3 C7 C8 C13 -140.8(18) 17_766 . . . ?
O2 C7 C8 C13 -173.8(15) . . . . ?
O1 C7 C8 C13 25(3) . . . . ?
O4 C7 C8 C13 3(3) 17_766 . . . ?
C14 C7 C8 C13 17(3) 17_766 . . . ?
O3 C7 C8 C15 -110(20) 17_766 . . 17_766 ?
O2 C7 C8 C15 -143(20) . . . 17_766 ?
O1 C7 C8 C15 56(17) . . . 17_766 ?
O4 C7 C8 C15 35(17) 17_766 . . 17_766 ?
C14 C7 C8 C15 48(19) 17_766 . . 17_766 ?
C14 C8 C9 O5 48(5) 17_766 . . 17_766 ?
C13 C8 C9 O5 12(4) . . . 17_766 ?
C15 C8 C9 O5 -169(5) 17_766 . . 17_766 ?
C7 C8 C9 O5 -172(5) . . . 17_766 ?
C14 C8 C9 C10 36(5) 17_766 . . . ?
O5 C8 C9 C10 -12(4) 17_766 . . . ?
C13 C8 C9 C10 0.0 . . . . ?
C15 C8 C9 C10 178.7(15) 17_766 . . . ?
C7 C8 C9 C10 176.2(16) . . . . ?
C14 C8 C9 C11 36(5) 17_766 . . 17_766 ?
O5 C8 C9 C11 -12(4) 17_766 . . 17_766 ?
C13 C8 C9 C11 0.4(10) . . . 17_766 ?
C15 C8 C9 C11 179.1(16) 17_766 . . 17_766 ?
C7 C8 C9 C11 176.6(18) . . . 17_766 ?
O5 C8 C9 C14 -48(5) 17_766 . . 17_766 ?
C13 C8 C9 C14 -36(5) . . . 17_766 ?
C15 C8 C9 C14 143(6) 17_766 . . 17_766 ?
C7 C8 C9 C14 140(6) . . . 17_766 ?
O5 C9 C10 C11 -6(2) 17_766 . . 17_766 ?
C8 C9 C10 C11 1(2) . . . 17_766 ?
C14 C9 C10 C11 7(3) 17_766 . . 17_766 ?
O5 C9 C10 C12 172(7) 17_766 . . 17_766 ?
C8 C9 C10 C12 179(5) . . . 17_766 ?
C11 C9 C10 C12 178(8) 17_766 . . 17_766 ?
C14 C9 C10 C12 -175(5) 17_766 . . 17_766 ?
O5 C9 C10 C11 -7(2) 17_766 . . . ?
C8 C9 C10 C11 0.0 . . . . ?
C11 C9 C10 C11 -1(2) 17_766 . . . ?
C14 C9 C10 C11 6.0(10) 17_766 . . . ?
C8 C9 C10 O5 7(2) . . . 17_766 ?
C11 C9 C10 O5 6(2) 17_766 . . 17_766 ?
C14 C9 C10 O5 13(2) 17_766 . . 17_766 ?
O5 C9 C10 C10 -7(2) 17_766 . . 17_766 ?
C8 C9 C10 C10 0.3(9) . . . 17_766 ?
C11 C9 C10 C10 -0.6(19) 17_766 . . 17_766 ?
C14 C9 C10 C10 6.4(15) 17_766 . . 17_766 ?
C11 C10 C11 C10 0(4) 17_766 . . 17_766 ?
C12 C10 C11 C10 -177(8) 17_766 . . 17_766 ?
C9 C10 C11 C10 2(6) . . . 17_766 ?
O5 C10 C11 C10 -1(6) 17_766 . . 17_766 ?
C12 C10 C11 C11 -177(9) 17_766 . . 17_766 ?
C9 C10 C11 C11 2(6) . . . 17_766 ?
O5 C10 C11 C11 -1(5) 17_766 . . 17_766 ?
C10 C10 C11 C11 0(4) 17_766 . . 17_766 ?
C11 C10 C11 C12 -2(6) 17_766 . . . ?
C12 C10 C11 C12 -179(3) 17_766 . . . ?
C9 C10 C11 C12 0.0 . . . . ?
O5 C10 C11 C12 -2.7(9) 17_766 . . . ?
C10 C10 C11 C12 -2(6) 17_766 . . . ?
C11 C10 C11 O5 -179(100) 17_766 . . . ?
C12 C10 C11 O5 4(3) 17_766 . . . ?
C9 C10 C11 O5 -177.2(14) . . . . ?
O5 C10 C11 O5 -179.9(14) 17_766 . . . ?
C10 C10 C11 O5 -179(100) 17_766 . . . ?
C11 C10 C11 C9 177(8) 17_766 . . 17_766 ?
C12 C10 C11 C9 0(3) 17_766 . . 17_766 ?
C9 C10 C11 C9 179(3) . . . 17_766 ?
O5 C10 C11 C9 177(3) 17_766 . . 17_766 ?
C10 C10 C11 C9 177(9) 17_766 . . 17_766 ?
C11 C10 C11 C12 177(9) 17_766 . . 17_766 ?
C9 C10 C11 C12 179(3) . . . 17_766 ?
O5 C10 C11 C12 177(4) 17_766 . . 17_766 ?
C10 C10 C11 C12 177(8) 17_766 . . 17_766 ?
C11 C11 C12 C10 178(6) 17_766 . . 17_766 ?
C10 C11 C12 C10 178(5) . . . 17_766 ?
O5 C11 C12 C10 -4(4) . . . 17_766 ?
C9 C11 C12 C10 -1(3) 17_766 . . 17_766 ?
C12 C11 C12 C10 178(7) 17_766 . . 17_766 ?
C10 C11 C12 C13 -178(5) 17_766 . . . ?
C11 C11 C12 C13 -1(2) 17_766 . . . ?
C10 C11 C12 C13 0.0 . . . . ?
O5 C11 C12 C13 177.4(13) . . . . ?
C9 C11 C12 C13 -179.6(19) 17_766 . . . ?
C12 C11 C12 C13 -1(3) 17_766 . . . ?
C10 C11 C12 C11 -178(6) 17_766 . . 17_766 ?
C10 C11 C12 C11 1(2) . . . 17_766 ?
O5 C11 C12 C11 178(3) . . . 17_766 ?
C9 C11 C12 C11 -179(4) 17_766 . . 17_766 ?
C12 C11 C12 C11 0.0(17) 17_766 . . 17_766 ?
C10 C12 C13 C14 -17(4) 17_766 . . 17_766 ?
C11 C12 C13 C14 -16(2) . . . 17_766 ?
C11 C12 C13 C14 -16(3) 17_766 . . 17_766 ?
C10 C12 C13 C8 -1(3) 17_766 . . . ?
C11 C12 C13 C8 0.0 . . . . ?
C11 C12 C13 C8 -0.4(9) 17_766 . . . ?
C10 C12 C13 O5 1(3) 17_766 . . 17_766 ?
C11 C12 C13 O5 2.1(7) . . . 17_766 ?
C11 C12 C13 O5 1.7(8) 17_766 . . 17_766 ?
O5 C8 C13 C14 152(5) 17_766 . . 17_766 ?
C9 C8 C13 C14 148(5) . . . 17_766 ?
C15 C8 C13 C14 -31(4) 17_766 . . 17_766 ?
C7 C8 C13 C14 -29(4) . . . 17_766 ?
C14 C8 C13 C12 -148(5) 17_766 . . . ?
O5 C8 C13 C12 4.0(14) 17_766 . . . ?
C9 C8 C13 C12 0.0 . . . . ?
C15 C8 C13 C12 -178.8(13) 17_766 . . . ?
C7 C8 C13 C12 -176.5(15) . . . . ?
C14 C8 C13 O5 -152(5) 17_766 . . 17_766 ?
C9 C8 C13 O5 -4.0(14) . . . 17_766 ?
C15 C8 C13 O5 177(2) 17_766 . . 17_766 ?
C7 C8 C13 O5 179(2) . . . 17_766 ?
C10 C11 O5 C9 6.0(12) 17_766 . . 17_766 ?
C11 C11 O5 C9 -175(7) 17_766 . . 17_766 ?
C12 C11 O5 C9 8(2) . . . 17_766 ?
C10 C11 O5 C9 -174(3) . . . 17_766 ?
C12 C11 O5 C9 -173(4) 17_766 . . 17_766 ?
C10 C11 O5 C8 171(3) 17_766 . . 17_766 ?
C11 C11 O5 C8 -10(5) 17_766 . . 17_766 ?
C12 C11 O5 C8 173(2) . . . 17_766 ?
C10 C11 O5 C8 -9(3) . . . 17_766 ?
C9 C11 O5 C8 165(4) 17_766 . . 17_766 ?
C12 C11 O5 C8 -8(3) 17_766 . . 17_766 ?
C10 C11 O5 C14 166(3) 17_766 . . . ?
C11 C11 O5 C14 -15(5) 17_766 . . . ?
C12 C11 O5 C14 168.4(13) . . . . ?
C10 C11 O5 C14 -14.3(16) . . . . ?
C9 C11 O5 C14 160(3) 17_766 . . . ?
C12 C11 O5 C14 -12.5(17) 17_766 . . . ?
C11 C11 O5 C10 179(100) 17_766 . . 17_766 ?
C12 C11 O5 C10 2(2) . . . 17_766 ?
C10 C11 O5 C10 180(3) . . . 17_766 ?
C9 C11 O5 C10 -6.0(12) 17_766 . . 17_766 ?
C12 C11 O5 C10 -178(4) 17_766 . . 17_766 ?
C10 C11 O5 C13 177(4) 17_766 . . 17_766 ?
C11 C11 O5 C13 -4(3) 17_766 . . 17_766 ?
C12 C11 O5 C13 179.1(19) . . . 17_766 ?
C10 C11 O5 C13 -3.6(15) . . . 17_766 ?
C9 C11 O5 C13 171(4) 17_766 . . 17_766 ?
C12 C11 O5 C13 -1.7(4) 17_766 . . 17_766 ?
C9 O5 C14 C8 -43(7) 17_766 . . 17_766 ?
C11 O5 C14 C8 169(5) . . . 17_766 ?
C10 O5 C14 C8 179(100) 17_766 . . 17_766 ?
C13 O5 C14 C8 148(6) 17_766 . . 17_766 ?
C9 O5 C14 C13 169(6) 17_766 . . 17_766 ?
C8 O5 C14 C13 -148(6) 17_766 . . 17_766 ?
C11 O5 C14 C13 21(3) . . . 17_766 ?
C10 O5 C14 C13 31(2) 17_766 . . 17_766 ?
C9 O5 C14 C15 -33(5) 17_766 . . . ?
C8 O5 C14 C15 10(4) 17_766 . . . ?
C11 O5 C14 C15 178.6(15) . . . . ?
C10 O5 C14 C15 -170.9(19) 17_766 . . . ?
C13 O5 C14 C15 158(3) 17_766 . . . ?
C9 O5 C14 C7 -30(5) 17_766 . . 17_766 ?
C8 O5 C14 C7 13(4) 17_766 . . 17_766 ?
C11 O5 C14 C7 -178.5(16) . . . 17_766 ?
C10 O5 C14 C7 -168(2) 17_766 . . 17_766 ?
C13 O5 C14 C7 161(3) 17_766 . . 17_766 ?
C8 O5 C14 C9 43(7) 17_766 . . 17_766 ?
C11 O5 C14 C9 -149(5) . . . 17_766 ?
C10 O5 C14 C9 -138(6) 17_766 . . 17_766 ?
C13 O5 C14 C9 -169(6) 17_766 . . 17_766 ?
O2 O3 C15 C7 10(13) 17_766 . . 17_766 ?
O2 O3 C15 O1 -76(4) 17_766 . . 17_766 ?
C7 O3 C15 O1 -86(13) 17_766 . . 17_766 ?
O2 O3 C15 O4 -96(4) 17_766 . . . ?
C7 O3 C15 O4 -106(13) 17_766 . . . ?
C7 O3 C15 O2 -10(12) 17_766 . . 17_766 ?
O2 O3 C15 C8 104(3) 17_766 . . 17_766 ?
C7 O3 C15 C8 94(13) 17_766 . . 17_766 ?
O2 O3 C15 C14 111(4) 17_766 . . . ?
C7 O3 C15 C14 102(13) 17_766 . . . ?
O1 O4 C15 C7 47(19) 17_766 . . 17_766 ?
Co1 O4 C15 C7 -58(20) 17_766 . . 17_766 ?
C7 O4 C15 O1 -47(19) 17_766 . . 17_766 ?
Co1 O4 C15 O1 -105(9) 17_766 . . 17_766 ?
O1 O4 C15 O3 120(8) 17_766 . . . ?
C7 O4 C15 O3 73(18) 17_766 . . . ?
Co1 O4 C15 O3 15(4) 17_766 . . . ?
O1 O4 C15 O2 85(8) 17_766 . . 17_766 ?
C7 O4 C15 O2 38(18) 17_766 . . 17_766 ?
Co1 O4 C15 O2 -20(3) 17_766 . . 17_766 ?
O1 O4 C15 C8 -87(9) 17_766 . . 17_766 ?
C7 O4 C15 C8 -134(21) 17_766 . . 17_766 ?
Co1 O4 C15 C8 167.6(17) 17_766 . . 17_766 ?
O1 O4 C15 C14 -84(8) 17_766 . . . ?
C7 O4 C15 C14 -131(20) 17_766 . . . ?
Co1 O4 C15 C14 170.7(17) 17_766 . . . ?
C8 C14 C15 C7 53(19) 17_766 . . 17_766 ?
C13 C14 C15 C7 -176(19) 17_766 . . 17_766 ?
O5 C14 C15 C7 48(20) . . . 17_766 ?
C9 C14 C15 C7 42(19) 17_766 . . 17_766 ?
C8 C14 C15 O1 167(3) 17_766 . . 17_766 ?
C13 C14 C15 O1 -62(5) 17_766 . . 17_766 ?
O5 C14 C15 O1 161.9(18) . . . 17_766 ?
C7 C14 C15 O1 114(20) 17_766 . . 17_766 ?
C9 C14 C15 O1 155.8(18) 17_766 . . 17_766 ?
C8 C14 C15 O3 -19(4) 17_766 . . . ?
C13 C14 C15 O3 112(4) 17_766 . . . ?
O5 C14 C15 O3 -24(3) . . . . ?
C7 C14 C15 O3 -73(19) 17_766 . . . ?
C9 C14 C15 O3 -30(2) 17_766 . . . ?
C8 C14 C15 O4 -174(3) 17_766 . . . ?
C13 C14 C15 O4 -43(5) 17_766 . . . ?
O5 C14 C15 O4 -179.2(16) . . . . ?
C7 C14 C15 O4 133(20) 17_766 . . . ?
C9 C14 C15 O4 174.7(17) 17_766 . . . ?
C8 C14 C15 O2 18(4) 17_766 . . 17_766 ?
C13 C14 C15 O2 149(4) 17_766 . . 17_766 ?
O5 C14 C15 O2 13(3) . . . 17_766 ?
C7 C14 C15 O2 -35(18) 17_766 . . 17_766 ?
C9 C14 C15 O2 7(2) 17_766 . . 17_766 ?
C13 C14 C15 C8 131(6) 17_766 . . 17_766 ?
O5 C14 C15 C8 -5(2) . . . 17_766 ?
C7 C14 C15 C8 -53(19) 17_766 . . 17_766 ?
C9 C14 C15 C8 -11(3) 17_766 . . 17_766 ?
O4 Co1 N2 N2 -142(10) 17_766 . . 27_656 ?
O4 Co1 N2 N2 39(10) 3_465 . . 27_656 ?
O6 Co1 N2 N2 -179.99(2) . . . 27_656 ?
N1 Co1 N2 N2 -59(10) . . . 27_656 ?
N1 Co1 N2 N2 121(10) 27_656 . . 27_656 ?
O1 Co1 N2 N2 -151(10) . . . 27_656 ?
O1 Co1 N2 N2 30(10) 27_656 . . 27_656 ?
O4 Co1 N2 C20 41(4) 17_766 . . 27_656 ?
O4 Co1 N2 C20 -139(4) 3_465 . . 27_656 ?
O6 Co1 N2 C20 2(14) . . . 27_656 ?
N1 Co1 N2 C20 123(4) . . . 27_656 ?
N1 Co1 N2 C20 -57(4) 27_656 . . 27_656 ?
N2 Co1 N2 C20 -178(14) 27_656 . . 27_656 ?
O1 Co1 N2 C20 32(4) . . . 27_656 ?
O1 Co1 N2 C20 -148(4) 27_656 . . 27_656 ?
O4 Co1 N2 C16 51.0(10) 17_766 . . . ?
O4 Co1 N2 C16 -128.6(10) 3_465 . . . ?
O6 Co1 N2 C16 13(10) . . . . ?
N1 Co1 N2 C16 133.4(8) . . . . ?
N1 Co1 N2 C16 -46.9(7) 27_656 . . . ?
N2 Co1 N2 C16 -167(10) 27_656 . . . ?
O1 Co1 N2 C16 42.0(9) . . . . ?
O1 Co1 N2 C16 -137.8(9) 27_656 . . . ?
O4 Co1 N2 C20 -139.9(10) 17_766 . . . ?
O4 Co1 N2 C20 40.4(11) 3_465 . . . ?
O6 Co1 N2 C20 -178(100) . . . . ?
N1 Co1 N2 C20 -57.5(8) . . . . ?
N1 Co1 N2 C20 122.1(9) 27_656 . . . ?
N2 Co1 N2 C20 2(9) 27_656 . . . ?
O1 Co1 N2 C20 -148.9(10) . . . . ?
O1 Co1 N2 C20 31.2(11) 27_656 . . . ?
O4 Co1 N2 C16 -132.4(19) 17_766 . . 27_656 ?
O4 Co1 N2 C16 48(2) 3_465 . . 27_656 ?
O6 Co1 N2 C16 -171(8) . . . 27_656 ?
N1 Co1 N2 C16 -50.0(19) . . . 27_656 ?
N1 Co1 N2 C16 129.7(19) 27_656 . . 27_656 ?
N2 Co1 N2 C16 9(8) 27_656 . . 27_656 ?
O1 Co1 N2 C16 -141(2) . . . 27_656 ?
O1 Co1 N2 C16 39(2) 27_656 . . 27_656 ?
N2 N2 C16 C20 79(12) 27_656 . . 27_656 ?
C20 N2 C16 C20 68(9) . . . 27_656 ?
C16 N2 C16 C20 60(8) 27_656 . . 27_656 ?
Co1 N2 C16 C20 -124(10) . . . 27_656 ?
N2 N2 C16 C19 39(16) 27_656 . . 27_656 ?
C20 N2 C16 C19 -41(8) 27_656 . . 27_656 ?
C20 N2 C16 C19 26.9(10) . . . 27_656 ?
C16 N2 C16 C19 19.2(13) 27_656 . . 27_656 ?
Co1 N2 C16 C19 -165(2) . . . 27_656 ?
N2 N2 C16 C17 12(17) 27_656 . . . ?
C20 N2 C16 C17 -68(9) 27_656 . . . ?
C20 N2 C16 C17 0.0 . . . . ?
C16 N2 C16 C17 -7.8(14) 27_656 . . . ?
Co1 N2 C16 C17 168.4(16) . . . . ?
C20 N2 C16 N2 -79(12) 27_656 . . 27_656 ?
C20 N2 C16 N2 -12(17) . . . 27_656 ?
C16 N2 C16 N2 -20(15) 27_656 . . 27_656 ?
Co1 N2 C16 N2 157(18) . . . 27_656 ?
C20 C16 C17 C19 40(7) 27_656 . . 27_656 ?
N2 C16 C17 C19 70.5(19) . . . 27_656 ?
N2 C16 C17 C19 72(3) 27_656 . . 27_656 ?
C20 C16 C17 C18 -31(7) 27_656 . . . ?
C19 C16 C17 C18 -70.5(19) 27_656 . . . ?
N2 C16 C17 C18 0.0 . . . . ?
N2 C16 C17 C18 1(2) 27_656 . . . ?
C19 C16 C17 C20 -40(7) 27_656 . . 27_656 ?
N2 C16 C17 C20 31(7) . . . 27_656 ?
N2 C16 C17 C20 32(6) 27_656 . . 27_656 ?
C20 C16 C17 C18 0(8) 27_656 . . 27_656 ?
C19 C16 C17 C18 -39.6(15) 27_656 . . 27_656 ?
N2 C16 C17 C18 30.8(7) . . . 27_656 ?
N2 C16 C17 C18 32(2) 27_656 . . 27_656 ?
C19 C17 C18 C18 8.4(7) 27_656 . . 27_656 ?
C16 C17 C18 C18 76.6(8) . . . 27_656 ?
C20 C17 C18 C18 70(2) 27_656 . . 27_656 ?
C19 C17 C18 C19 -68.2(9) 27_656 . . . ?
C16 C17 C18 C19 0.0 . . . . ?
C20 C17 C18 C19 -6.8(18) 27_656 . . . ?
C18 C17 C18 C19 -76.6(8) 27_656 . . . ?
C16 C17 C18 C19 68.2(9) . . . 27_656 ?
C20 C17 C18 C19 61.4(18) 27_656 . . 27_656 ?
C18 C17 C18 C19 -8.4(7) 27_656 . . 27_656 ?
C19 C17 C18 C21 111.2(15) 27_656 . . . ?
C16 C17 C18 C21 179.4(11) . . . . ?
C20 C17 C18 C21 172.6(14) 27_656 . . . ?
C18 C17 C18 C21 102.8(15) 27_656 . . . ?
C19 C17 C18 C17 -43.3(9) 27_656 . . 27_656 ?
C16 C17 C18 C17 24.9(7) . . . 27_656 ?
C20 C17 C18 C17 18(2) 27_656 . . 27_656 ?
C18 C17 C18 C17 -51.7(7) 27_656 . . 27_656 ?
C19 C17 C18 C21 62.3(12) 27_656 . . 27_656 ?
C16 C17 C18 C21 130.5(9) . . . 27_656 ?
C20 C17 C18 C21 123.7(15) 27_656 . . 27_656 ?
C18 C17 C18 C21 53.9(11) 27_656 . . 27_656 ?
C18 C18 C19 C17 9.0(6) 27_656 . . 27_656 ?
C17 C18 C19 C17 97.4(12) . . . 27_656 ?
C19 C18 C19 C17 71.5(13) 27_656 . . 27_656 ?
C21 C18 C19 C17 -82.0(14) . . . 27_656 ?
C21 C18 C19 C17 -35.7(11) 27_656 . . 27_656 ?
C18 C18 C19 C16 -78(2) 27_656 . . 27_656 ?
C17 C18 C19 C16 10.4(18) . . . 27_656 ?
C19 C18 C19 C16 -15.5(16) 27_656 . . 27_656 ?
C21 C18 C19 C16 -169.0(15) . . . 27_656 ?
C17 C18 C19 C16 -87(2) 27_656 . . 27_656 ?
C21 C18 C19 C16 -122.7(15) 27_656 . . 27_656 ?
C18 C18 C19 C20 -88.5(9) 27_656 . . . ?
C17 C18 C19 C20 0.0 . . . . ?
C19 C18 C19 C20 -25.9(9) 27_656 . . . ?
C21 C18 C19 C20 -179.4(11) . . . . ?
C17 C18 C19 C20 -97.4(12) 27_656 . . . ?
C21 C18 C19 C20 -133.2(9) 27_656 . . . ?
C17 C18 C19 C18 88.5(9) . . . 27_656 ?
C19 C18 C19 C18 62.6(10) 27_656 . . 27_656 ?
C21 C18 C19 C18 -90.9(12) . . . 27_656 ?
C17 C18 C19 C18 -9.0(6) 27_656 . . 27_656 ?
C21 C18 C19 C18 -44.7(8) 27_656 . . 27_656 ?
C17 C19 C20 C16 38(5) 27_656 . . 27_656 ?
C18 C19 C20 C16 146(5) . . . 27_656 ?
C18 C19 C20 C16 108(5) 27_656 . . 27_656 ?
C17 C19 C20 N2 -111(4) 27_656 . . 27_656 ?
C16 C19 C20 N2 -149(8) 27_656 . . 27_656 ?
C18 C19 C20 N2 -2(3) . . . 27_656 ?
C18 C19 C20 N2 -41(3) 27_656 . . 27_656 ?
C17 C19 C20 N2 -109(2) 27_656 . . . ?
C16 C19 C20 N2 -146(5) 27_656 . . . ?
C18 C19 C20 N2 0.0 . . . . ?
C18 C19 C20 N2 -38.6(8) 27_656 . . . ?
C16 C19 C20 C17 -38(5) 27_656 . . 27_656 ?
C18 C19 C20 C17 109(2) . . . 27_656 ?
C18 C19 C20 C17 70.0(18) 27_656 . . 27_656 ?
N2 N2 C20 C16 75(18) 27_656 . . 27_656 ?
C20 N2 C20 C16 -109(6) 27_656 . . 27_656 ?
C16 N2 C20 C16 -119(5) . . . 27_656 ?
Co1 N2 C20 C16 72(4) . . . 27_656 ?
C20 N2 C20 N2 176(23) 27_656 . . 27_656 ?
C16 N2 C20 N2 166(20) . . . 27_656 ?
C16 N2 C20 N2 -75(18) 27_656 . . 27_656 ?
Co1 N2 C20 N2 -3(19) . . . 27_656 ?
N2 N2 C20 C19 -166(20) 27_656 . . . ?
C20 N2 C20 C19 10(3) 27_656 . . . ?
C16 N2 C20 C19 0.0 . . . . ?
C16 N2 C20 C19 119(5) 27_656 . . . ?
Co1 N2 C20 C19 -169.7(14) . . . . ?
N2 N2 C20 C17 164(20) 27_656 . . 27_656 ?
C20 N2 C20 C17 -20(3) 27_656 . . 27_656 ?
C16 N2 C20 C17 -29.9(8) . . . 27_656 ?
C16 N2 C20 C17 89(5) 27_656 . . 27_656 ?
Co1 N2 C20 C17 160.5(17) . . . 27_656 ?
C18 C18 C21 C21 46(11) 27_656 . . 8_644 ?
C19 C18 C21 C21 123(12) . . . 8_644 ?
C17 C18 C21 C21 -56(12) . . . 8_644 ?
C19 C18 C21 C21 -25(12) 27_656 . . 8_644 ?
C17 C18 C21 C21 100(12) 27_656 . . 8_644 ?
C21 C18 C21 C21 39(10) 27_656 . . 8_644 ?
C18 C18 C21 C21 6.4(17) 27_656 . . 27_656 ?
C19 C18 C21 C21 84.3(16) . . . 27_656 ?
C17 C18 C21 C21 -95.1(16) . . . 27_656 ?
C19 C18 C21 C21 -64.2(18) 27_656 . . 27_656 ?
C17 C18 C21 C21 60.7(17) 27_656 . . 27_656 ?
C18 C18 C21 C21 4.4(17) 27_656 . . 22_556 ?
C19 C18 C21 C21 82.3(7) . . . 22_556 ?
C17 C18 C21 C21 -97.1(8) . . . 22_556 ?
C19 C18 C21 C21 -66.2(12) 27_656 . . 22_556 ?
C17 C18 C21 C21 58.7(10) 27_656 . . 22_556 ?
C21 C18 C21 C21 -2.0(13) 27_656 . . 22_556 ?
C19 C18 C21 C18 77.9(16) . . . 27_656 ?
C17 C18 C21 C18 -101.5(19) . . . 27_656 ?
C19 C18 C21 C18 -70.6(15) 27_656 . . 27_656 ?
C17 C18 C21 C18 54.2(12) 27_656 . . 27_656 ?
C21 C18 C21 C18 -6.4(17) 27_656 . . 27_656 ?
